data_9002889
loop_
_publ_author_name
'Fridriksson, T.'
'Bish, D. L.'
'Bird, D. K.'

_publ_section_title
;
 Hydrogen-bonded water in laumontite I: X-ray powder diffraction
 study of water site occupancy and structural changes in laumontite
 during room-temperature isothermal hydration/dehydration
 Sample: P = 0.11 mbar PH2O
;
_journal_name_full 'American Mineralogist'
_journal_page_first 277
_journal_page_last 287
_journal_volume 88
_journal_year 2003
_chemical_formula_sum 'Al2 Ca H14 O15.126 Si4'
_chemical_name_mineral Laumontite
_space_group_IT_number 12
_symmetry_space_group_name_Hall '-C 2y'
_symmetry_space_group_name_H-M 'C 1 2/m 1'
_cell_angle_alpha 90
_cell_angle_beta 112.121
_cell_angle_gamma 90
_cell_formula_units_Z 4
_cell_length_a 14.70542
_cell_length_b 13.07118
_cell_length_c 7.45156
_cell_volume 1326.886
_database_code_amcsd 0002978
_exptl_crystal_density_diffrn 2.315
_cod_original_formula_sum 'Si4 Al2 O15.126 Ca H14'
_cod_database_code 9002889

loop_
_space_group_symop_operation_xyz
x,y,z
1/2+x,1/2+y,z
x,-y,z
1/2+x,1/2-y,z
-x,y,-z
1/2-x,1/2+y,-z
-x,-y,-z
1/2-x,1/2-y,-z

loop_
_atom_site_label
_atom_site_fract_x
_atom_site_fract_y
_atom_site_fract_z
_atom_site_occupancy
_atom_site_U_iso_or_equiv
_atom_site_type_symbol
_atom_site_attached_hydrogens
Si1 0.23740 0.38250 0.15688 1.00000 0.00108 Si 0
Si2 0.07813 0.38454 0.31593 1.00000 0.00125 Si 0
Al 0.13040 0.30946 0.72981 1.00000 0.00040 Al 0
O1 0.25780 0.50000 0.23460 1.00000 0.00380 O 0
O2 0.21509 0.37643 0.92770 1.00000 0.00380 O 0
O3 0.14697 0.38502 0.54610 1.00000 0.00380 O 0
O4 0.14338 0.34208 0.19820 1.00000 0.00380 O 0
O5 0.33276 0.31728 0.27940 1.00000 0.00380 O 0
O6 0.04374 0.50000 0.24970 1.00000 0.00380 O 0
O7 0.01177 0.30891 0.72350 1.00000 0.00380 O 0
Ca 0.27328 0.50000 0.75034 1.00000 0.00690 Ca 0
Wat1 0.02500 0.17000 0.00000 0.03000 0.01920 O 2
Wat2 0.41694 0.47696 0.05890 0.50000 0.01920 O 2
Wat5 0.50000 0.43780 0.50000 0.06600 0.03170 O 2
Wat8 0.11752 0.12007 0.32050 1.00000 0.03170 O 2

loop_
_cod_changelog_entry_id
_cod_changelog_entry_author
_cod_changelog_entry_date
_cod_changelog_entry_text
1
;cod-tools version 3.8.0
Id: cif_guess_AMCSD_atom_types 9581 2023-05-17 12:35:41Z saulius
;
2023-05-18T11:37:23+03:00
;Derived atom types and hydrogen counts
from atom names that follow the AMCSD naming convention
(Wat == water, O-H == hydroxyl).
;

loop_
_cod_related_entry_id
_cod_related_entry_database
_cod_related_entry_code
1 AMCSD 0002978
